data_2009922
loop_
_publ_author_name
'Maurin, Jan K.'

_publ_contact_author
;
           Jan K. Maurin
           Institute of Atomic Energy
           Solid State Physics Department
           05-400 Otwock-\'Swierk, Poland
;
_publ_section_title
;
 2'-Hydroxypropiophenone oxime
;
_journal_issue 8
_journal_name_full 'Acta Crystallographica Section C'
_journal_page_first 1357
_journal_page_last 1359
_journal_paper_doi 10.1107/S0108270194001113
_journal_volume 50
_journal_year 1994
_chemical_formula_sum 'C9 H11 N O2'
_chemical_formula_weight 165.19
_chemical_melting_point 367.0(10)
_chemical_name_common
;
2'-hydroxypropiophenone oxime
;
_chemical_name_systematic
;
1-(2'-hydroxyphenyl)-1-iminohydroxypropane
;
_space_group_IT_number 14
_symmetry_cell_setting monoclinic
_symmetry_space_group_name_Hall '-P 2yn'
_symmetry_space_group_name_H-M 'P 1 21/n 1'
_audit_creation_method SHELXL
_cell_angle_alpha 90.00
_cell_angle_beta 108.40(2)
_cell_angle_gamma 90.00
_cell_formula_units_Z 8
_cell_length_a 9.274(2)
_cell_length_b 14.753(2)
_cell_length_c 13.290(2)
_cell_measurement_reflns_used 25
_cell_measurement_temperature 253(2)
_cell_measurement_theta_max 10.9
_cell_measurement_theta_min 9.5
_cell_volume 1725.4(5)
_computing_cell_refinement 'Enraf-Nonius Software'
_computing_data_collection 'Enraf-Nonius Software'
_computing_data_reduction 'Enraf-Nonius Software'
_computing_molecular_graphics 'ORTEPII (Johnson, 1976)'
_computing_publication_material 'SHELXL93 (Sheldrick, 1994)'
_computing_structure_refinement 'SHELXL93 (Sheldrick, 1994)'
_computing_structure_solution 'SHELXS86 (Sheldrick, 1990)'
_diffrn_ambient_temperature 253(2)
_diffrn_measurement_device 'CAD-4 \k-axis four-circle'
_diffrn_measurement_method 'profile data from \w/\q scans'
_diffrn_radiation_monochromator graphite
_diffrn_radiation_source 'fine-focus sealed tube'
_diffrn_radiation_type MoK\a
_diffrn_radiation_wavelength 0.71073
_diffrn_reflns_av_R_equivalents 0.013
_diffrn_reflns_av_sigmaI/netI 0.0532
_diffrn_reflns_limit_h_max 11
_diffrn_reflns_limit_h_min -12
_diffrn_reflns_limit_k_max 19
_diffrn_reflns_limit_k_min 0
_diffrn_reflns_limit_l_max 17
_diffrn_reflns_limit_l_min 0
_diffrn_reflns_number 4398
_diffrn_reflns_theta_max 27.97
_diffrn_reflns_theta_min 2.12
_diffrn_standards_decay_% none
_diffrn_standards_interval_count 200
_diffrn_standards_number 3
_exptl_absorpt_coefficient_mu 0.090
_exptl_absorpt_correction_type none
_exptl_crystal_colour colourless
_exptl_crystal_density_diffrn 1.272
_exptl_crystal_description 'prismatic transparent'
_exptl_crystal_F_000 704
_exptl_crystal_size_max 0.60
_exptl_crystal_size_mid 0.45
_exptl_crystal_size_min 0.40
_refine_diff_density_max 0.130
_refine_diff_density_min -0.188
_refine_ls_extinction_method none
_refine_ls_goodness_of_fit_all 0.910
_refine_ls_goodness_of_fit_obs 1.158
_refine_ls_hydrogen_treatment refall
_refine_ls_matrix_type full
_refine_ls_number_parameters 305
_refine_ls_number_reflns 4152
_refine_ls_number_restraints 0
_refine_ls_restrained_S_all 0.910
_refine_ls_restrained_S_obs 1.158
_refine_ls_R_factor_all 0.0981
_refine_ls_R_factor_obs 0.0441
_refine_ls_shift/esd_max 0.000
_refine_ls_shift/esd_mean 0.000
_refine_ls_structure_factor_coef Fsqd
_refine_ls_weighting_scheme
;
calc w=1/[\s^2^(F~o~^2^)+(0.0572P)^2^ +0.0000P]
where P=(F~o~^2^+2F~c~^2^)/3
;
_refine_ls_wR_factor_all 0.1095
_refine_ls_wR_factor_obs 0.0984
_reflns_number_observed 2222
_reflns_number_total 4152
_reflns_observed_criterion >2\s(I)
_cod_data_source_file ab1142.cif
_cod_data_source_block w24j
_cod_original_sg_symbol_H-M 'P 21/n'
_cod_database_code 2009922

loop_
_symmetry_equiv_pos_as_xyz
'x, y, z'
'-x+1/2, y+1/2, -z+1/2'
'-x, -y, -z'
'x-1/2, -y-1/2, z-1/2'

loop_
_atom_site_aniso_label
_atom_site_aniso_U_11
_atom_site_aniso_U_22
_atom_site_aniso_U_33
_atom_site_aniso_U_12
_atom_site_aniso_U_13
_atom_site_aniso_U_23
C1A 0.0450(9) 0.0337(7) 0.0353(7) 0.0012(6) 0.0063(6) -0.0005(6)
C2A 0.0485(10) 0.0333(7) 0.0404(8) 0.0010(7) 0.0066(7) 0.0009(6)
C3A 0.0460(11) 0.0449(9) 0.0586(10) -0.0021(8) 0.0055(8) -0.0016(8)
C4A 0.0479(11) 0.0582(11) 0.0685(11) 0.0042(9) 0.0195(9) 0.0048(9)
C5A 0.0622(13) 0.0694(12) 0.0516(10) 0.0077(10) 0.0205(9) -0.0063(9)
C6A 0.0533(11) 0.0561(10) 0.0426(9) 0.0008(9) 0.0084(8) -0.0079(8)
C7A 0.0487(10) 0.0325(7) 0.0368(7) -0.0015(7) 0.0075(6) -0.0016(6)
C8A 0.0509(11) 0.0463(9) 0.0518(9) -0.0103(8) 0.0120(8) -0.0150(8)
C9A 0.070(2) 0.0818(15) 0.0577(12) -0.0002(13) -0.0136(11) -0.0117(11)
N1A 0.0419(8) 0.0512(7) 0.0440(7) -0.0005(6) 0.0098(6) -0.0088(6)
O1A 0.0474(7) 0.0765(8) 0.0596(7) -0.0053(6) 0.0177(6) -0.0250(6)
O2A 0.0503(8) 0.0556(7) 0.0487(6) -0.0032(6) 0.0040(5) -0.0199(5)
C1B 0.0516(10) 0.0363(7) 0.0373(8) -0.0001(7) 0.0116(7) -0.0013(6)
C2B 0.0546(10) 0.0385(8) 0.0351(7) -0.0054(7) 0.0076(7) -0.0033(6)
C3B 0.0576(12) 0.0561(10) 0.0513(10) -0.0105(9) 0.0183(9) -0.0037(8)
C4B 0.0484(12) 0.0673(12) 0.0629(11) 0.0007(9) 0.0129(9) -0.0075(9)
C5B 0.0573(13) 0.0676(12) 0.0574(11) 0.0161(10) 0.0090(9) 0.0098(9)
C6B 0.0615(12) 0.0547(10) 0.0491(9) 0.0102(9) 0.0176(8) 0.0123(8)
C7B 0.0541(10) 0.0344(8) 0.0382(8) -0.0018(7) 0.0109(7) 0.0006(6)
C8B 0.0587(12) 0.0372(8) 0.0583(10) -0.0024(8) 0.0161(9) 0.0084(7)
C9B 0.082(2) 0.0647(13) 0.0603(12) -0.0086(12) 0.0286(12) 0.0099(10)
N1B 0.0466(9) 0.0424(7) 0.0498(7) -0.0011(6) 0.0106(6) 0.0081(6)
O1B 0.0476(8) 0.0563(8) 0.0793(9) 0.0032(6) 0.0153(6) 0.0215(6)
O2B 0.0590(8) 0.0581(7) 0.0520(7) -0.0045(6) 0.0112(6) 0.0191(5)

loop_
_atom_site_label
_atom_site_fract_x
_atom_site_fract_y
_atom_site_fract_z
_atom_site_U_iso_or_equiv
_atom_site_thermal_displace_type
_atom_site_calc_flag
_atom_site_refinement_flags
_atom_site_occupancy
_atom_site_disorder_group
_atom_site_type_symbol
C1A -0.0716(2) 0.55378(9) 0.74258(10) 0.0395(3) Uani d . 1 . C
C2A -0.1922(2) 0.51035(9) 0.66521(11) 0.0424(4) Uani d . 1 . C
C3A -0.3378(2) 0.51229(11) 0.67073(14) 0.0524(4) Uani d . 1 . C
C4A -0.3687(2) 0.55541(12) 0.75322(15) 0.0579(5) Uani d . 1 . C
C5A -0.2542(2) 0.59798(13) 0.83043(15) 0.0605(5) Uani d . 1 . C
C6A -0.1087(2) 0.59697(11) 0.82466(13) 0.0522(4) Uani d . 1 . C
C7A 0.0854(2) 0.55290(9) 0.73940(10) 0.0407(4) Uani d . 1 . C
C8A 0.2110(2) 0.60172(12) 0.82110(13) 0.0507(4) Uani d . 1 . C
C9A 0.2879(3) 0.5422(2) 0.9151(2) 0.0776(7) Uani d . 1 . C
N1A 0.10925(15) 0.50514(9) 0.66502(9) 0.0465(3) Uani d . 1 . N
O1A 0.26130(13) 0.50491(9) 0.66789(10) 0.0610(3) Uani d . 1 . O
O2A -0.16895(14) 0.46549(8) 0.58157(8) 0.0542(3) Uani d . 1 . O
C1B 0.2082(2) 0.74457(9) 1.07936(11) 0.0423(4) Uani d . 1 . C
C2B 0.2675(2) 0.79876(10) 1.01492(11) 0.0443(4) Uani d . 1 . C
C3B 0.4197(2) 0.79548(12) 1.02358(14) 0.0547(4) Uani d . 1 . C
C4B 0.5176(2) 0.74053(13) 1.09804(15) 0.0606(5) Uani d . 1 . C
C5B 0.4639(2) 0.68842(13) 1.16442(15) 0.0629(5) Uani d . 1 . C
C6B 0.3118(2) 0.69006(12) 1.15399(13) 0.0551(4) Uani d . 1 . C
C7B 0.0454(2) 0.74464(9) 1.06989(11) 0.0431(4) Uani d . 1 . C
C8B -0.0204(2) 0.67514(11) 1.12598(14) 0.0519(4) Uani d . 1 . C
C9B -0.0252(3) 0.7087(2) 1.2325(2) 0.0677(6) Uani d . 1 . C
N1B -0.03563(15) 0.80753(8) 1.01210(10) 0.0473(3) Uani d . 1 . N
O1B -0.18876(14) 0.80397(8) 1.00698(10) 0.0622(4) Uani d . 1 . O
O2B 0.1770(2) 0.85614(8) 0.94125(9) 0.0578(3) Uani d . 1 . O
H31A -0.416(2) 0.4823(13) 0.6165(14) 0.075(6) Uiso d . 1 . H
H41A -0.471(2) 0.5550(11) 0.7544(13) 0.065(5) Uiso d . 1 . H
H51A -0.275(2) 0.6280(12) 0.8899(14) 0.075(6) Uiso d . 1 . H
H61A -0.029(2) 0.6258(11) 0.8754(13) 0.061(5) Uiso d . 1 . H
H81A 0.284(2) 0.6226(11) 0.7863(13) 0.059(5) Uiso d . 1 . H
H82A 0.1719(18) 0.6580(11) 0.8428(12) 0.050(4) Uiso d . 1 . H
H91A 0.368(3) 0.5782(14) 0.9645(17) 0.099(7) Uiso d . 1 . H
H92A 0.334(2) 0.4835(14) 0.8977(15) 0.088(7) Uiso d . 1 . H
H93A 0.214(2) 0.5203(14) 0.9545(17) 0.089(7) Uiso d . 1 . H
H1AO 0.262(2) 0.4684(15) 0.6176(17) 0.092(7) Uiso d . 1 . H
H2AO -0.062(3) 0.4666(15) 0.5915(17) 0.100(8) Uiso d . 1 . H
H31B 0.456(2) 0.8286(12) 0.9759(14) 0.070(6) Uiso d . 1 . H
H41B 0.622(2) 0.7395(12) 1.1024(14) 0.070(6) Uiso d . 1 . H
H51B 0.531(2) 0.6489(12) 1.2147(14) 0.073(6) Uiso d . 1 . H
H61B 0.2718(19) 0.6536(12) 1.2016(13) 0.060(5) Uiso d . 1 . H
H81B -0.126(2) 0.6614(11) 1.0806(13) 0.063(5) Uiso d . 1 . H
H82B 0.0380(19) 0.6172(12) 1.1311(12) 0.056(5) Uiso d . 1 . H
H91B -0.080(3) 0.6678(15) 1.2601(17) 0.103(8) Uiso d . 1 . H
H92B -0.083(2) 0.7679(15) 1.2217(15) 0.079(6) Uiso d . 1 . H
H93B 0.076(3) 0.7194(13) 1.2816(16) 0.083(7) Uiso d . 1 . H
H1BO -0.222(3) 0.8576(15) 0.9737(17) 0.097(7) Uiso d . 1 . H
H2BO 0.077(3) 0.8516(15) 0.9518(16) 0.098(8) Uiso d . 1 . H

loop_
_atom_type_symbol
_atom_type_description
_atom_type_scat_dispersion_real
_atom_type_scat_dispersion_imag
_atom_type_scat_source
C C 0.0033 0.0016 'International Tables Vol C Tables 4.2.6.8 and 6.1.1.4'
H H 0.0000 0.0000 'International Tables Vol C Tables 4.2.6.8 and 6.1.1.4'
N N 0.0061 0.0033 'International Tables Vol C Tables 4.2.6.8 and 6.1.1.4'
O O 0.0106 0.0060 'International Tables Vol C Tables 4.2.6.8 and 6.1.1.4'

loop_
_geom_angle_atom_site_label_1
_geom_angle_atom_site_label_2
_geom_angle_atom_site_label_3
_geom_angle
_geom_angle_publ_flag
C6A C1A C2A 116.21(15) yes
C6A C1A C7A 121.14(14) yes
C2A C1A C7A 122.64(13) yes
O2A C2A C3A 117.54(14) yes
O2A C2A C1A 121.32(14) yes
C3A C2A C1A 121.15(15) yes
C4A C3A C2A 120.5(2) yes
C4A C3A H31A 121.1(12) no
C2A C3A H31A 118.4(12) no
C5A C4A C3A 120.1(2) yes
C5A C4A H41A 122.0(10) no
C3A C4A H41A 118.0(10) no
C4A C5A C6A 119.6(2) yes
C4A C5A H51A 120.7(11) no
C6A C5A H51A 119.7(11) no
C5A C6A C1A 122.4(2) yes
C5A C6A H61A 121.7(11) no
C1A C6A H61A 115.9(11) no
N1A C7A C1A 115.98(13) yes
N1A C7A C8A 122.37(15) yes
C1A C7A C8A 121.60(14) yes
C7A C8A C9A 112.0(2) yes
C7A C8A H81A 107.6(10) no
C9A C8A H81A 111.0(10) no
C7A C8A H82A 110.1(9) no
C9A C8A H82A 111.7(9) no
H81A C8A H82A 104.2(14) no
C8A C9A H91A 107.4(12) no
C8A C9A H92A 115.3(11) no
H91A C9A H92A 109.2(17) no
C8A C9A H93A 112.6(12) no
H91A C9A H93A 108.3(16) no
H92A C9A H93A 103.8(16) no
C7A N1A O1A 113.32(12) yes
N1A O1A H1AO 103.4(15) no
C2A O2A H2AO 107.5(13) no
C6B C1B C2B 116.6(2) yes
C6B C1B C7B 121.12(14) yes
C2B C1B C7B 122.32(13) yes
O2B C2B C3B 117.56(15) yes
O2B C2B C1B 121.38(15) yes
C3B C2B C1B 121.06(15) yes
C4B C3B C2B 120.4(2) yes
C4B C3B H31B 119.7(11) no
C2B C3B H31B 119.8(11) no
C3B C4B C5B 120.0(2) yes
C3B C4B H41B 118.7(11) no
C5B C4B H41B 121.3(11) no
C6B C5B C4B 119.6(2) yes
C6B C5B H51B 120.3(11) no
C4B C5B H51B 120.1(12) no
C5B C6B C1B 122.4(2) yes
C5B C6B H61B 120.5(10) no
C1B C6B H61B 117.1(10) no
N1B C7B C1B 116.20(13) yes
N1B C7B C8B 122.4(2) yes
C1B C7B C8B 121.42(13) yes
C7B C8B C9B 112.13(15) yes
C7B C8B H81B 108.4(10) no
C9B C8B H81B 108.5(10) no
C7B C8B H82B 108.6(9) no
C9B C8B H82B 112.9(9) no
H81B C8B H82B 106.0(14) no
C8B C9B H91B 109.7(13) no
C8B C9B H92B 108.7(11) no
H91B C9B H92B 106.7(18) no
C8B C9B H93B 111.9(12) no
H91B C9B H93B 111.6(18) no
H92B C9B H93B 108.0(17) no
C7B N1B O1B 113.25(12) yes
N1B O1B H1BO 100.2(15) no
C2B O2B H2BO 104.4(12) no

loop_
_geom_bond_atom_site_label_1
_geom_bond_atom_site_label_2
_geom_bond_site_symmetry_2
_geom_bond_distance
_geom_bond_publ_flag
C1A C6A . 1.397(2) yes
C1A C2A . 1.412(2) yes
C1A C7A . 1.470(2) yes
C2A O2A . 1.368(2) yes
C2A C3A . 1.376(2) yes
C3A C4A . 1.374(2) yes
C3A H31A . 0.96(2) no
C4A C5A . 1.374(3) yes
C4A H41A . 0.96(2) no
C5A C6A . 1.376(3) yes
C5A H51A . 0.98(2) no
C6A H61A . 0.93(2) no
C7A N1A . 1.289(2) yes
C7A C8A . 1.502(2) yes
C8A C9A . 1.509(3) yes
C8A H81A . 0.98(2) no
C8A H82A . 0.98(2) no
C9A H91A . 0.98(2) no
C9A H92A . 1.02(2) no
C9A H93A . 1.04(2) no
N1A O1A . 1.399(2) yes
O1A H1AO . 0.86(2) yes
O2A H2AO . 0.96(2) yes
C1B C6B . 1.397(2) yes
C1B C2B . 1.404(2) yes
C1B C7B . 1.475(2) yes
C2B O2B . 1.364(2) yes
C2B C3B . 1.380(2) yes
C3B C4B . 1.376(3) yes
C3B H31B . 0.94(2) no
C4B C5B . 1.376(3) yes
C4B H41B . 0.95(2) no
C5B C6B . 1.373(3) yes
C5B H51B . 0.95(2) no
C6B H61B . 0.99(2) no
C7B N1B . 1.285(2) yes
C7B C8B . 1.506(2) yes
C8B C9B . 1.513(3) yes
C8B H81B . 1.00(2) no
C8B H82B . 1.00(2) no
C9B H91B . 0.93(2) no
C9B H92B . 1.01(2) no
C9B H93B . 0.97(2) no
N1B O1B . 1.401(2) yes
O1B H1BO . 0.91(2) yes
O2B H2BO . 0.98(2) yes

loop_
_geom_contact_atom_site_label_1
_geom_contact_atom_site_label_2
_geom_contact_distance
_geom_contact_site_symmetry_2
_geom_contact_publ_flag
O2A N1A 2.534(2) 1_555 yes
O2B N1B 2.542(2) 1_555 yes
O1B O2A 2.797(2) 2_456 yes
O1A O2B 2.788(2) 2_546 yes
H2AO N1A 1.68(2) 1_555 no
H2BO N1B 1.64(2) 1_555 no
H1BO O2A 1.90(2) 2_456 no
H1AO O2B 1.99(2) 2_546 no

loop_
_cod_related_entry_id
_cod_related_entry_database
_cod_related_entry_code
1 ChemSpider 21473718
